data_4065997
loop_
_publ_author_name
'Jothibasu, Ramasamy'
'Huang, Kuo-Wei'
'Huynh, Han Vinh'

_publ_section_title
;
 Synthesis ofcis- andtrans-Diisothiocyanato&#x2212;Bis(NHC) Complexes of
 Nickel(II) and Applications in the Kumada&#x2212;Corriu Reaction
;
_journal_issue 17
_journal_name_full Organometallics
_journal_page_first 3746
_journal_paper_doi 10.1021/om100241v
_journal_volume 29
_journal_year 2010
_chemical_formula_sum 'C28 H28 N6 Ni S2'
_chemical_formula_weight 571.39
_chemical_name_systematic
; 
 ? 
;
_space_group_IT_number 15
_symmetry_cell_setting monoclinic
_symmetry_space_group_name_Hall '-C 2yc'
_symmetry_space_group_name_H-M 'C 1 2/c 1'
_atom_sites_solution_hydrogens geom
_atom_sites_solution_primary direct
_atom_sites_solution_secondary difmap
_audit_creation_method SHELXL-97
_cell_angle_alpha 90.00
_cell_angle_beta 100.996(2)
_cell_angle_gamma 90.00
_cell_formula_units_Z 4
_cell_length_a 14.5167(14)
_cell_length_b 13.9716(15)
_cell_length_c 14.0918(14)
_cell_measurement_reflns_used 2070
_cell_measurement_temperature 293(2)
_cell_measurement_theta_max 25.05
_cell_measurement_theta_min 2.35
_cell_volume 2805.6(5)
_computing_cell_refinement 'Bruker SMART'
_computing_data_collection 'Bruker SMART'
_computing_data_reduction 'Bruker SAINT'
_computing_molecular_graphics 'Bruker SHELXTL'
_computing_publication_material 'Bruker SHELXTL'
_computing_structure_refinement 'SHELXL-97 (Sheldrick, 1997)'
_computing_structure_solution 'SHELXS-97 (Sheldrick, 1990)'
_diffrn_ambient_temperature 293(2)
_diffrn_measured_fraction_theta_full 0.999
_diffrn_measured_fraction_theta_max 0.999
_diffrn_measurement_device_type 'CCD area detector'
_diffrn_measurement_method 'phi and omega scans'
_diffrn_radiation_monochromator graphite
_diffrn_radiation_source 'fine-focus sealed tube'
_diffrn_radiation_type MoK\a
_diffrn_radiation_wavelength 0.71073
_diffrn_reflns_av_R_equivalents 0.0367
_diffrn_reflns_av_sigmaI/netI 0.0446
_diffrn_reflns_limit_h_max 13
_diffrn_reflns_limit_h_min -18
_diffrn_reflns_limit_k_max 18
_diffrn_reflns_limit_k_min -16
_diffrn_reflns_limit_l_max 18
_diffrn_reflns_limit_l_min -18
_diffrn_reflns_number 9861
_diffrn_reflns_theta_full 27.50
_diffrn_reflns_theta_max 27.50
_diffrn_reflns_theta_min 2.04
_exptl_absorpt_coefficient_mu 0.868
_exptl_absorpt_correction_T_max 0.8594
_exptl_absorpt_correction_T_min 0.6609
_exptl_absorpt_correction_type multi-scan
_exptl_absorpt_process_details 'Sadabs, (Sheldrick 2001)'
_exptl_crystal_colour Yellow
_exptl_crystal_density_diffrn 1.353
_exptl_crystal_density_meas ?
_exptl_crystal_density_method 'not measured'
_exptl_crystal_description Block
_exptl_crystal_F_000 1192
_exptl_crystal_size_max 0.52
_exptl_crystal_size_mid 0.21
_exptl_crystal_size_min 0.18
_refine_diff_density_max 0.654
_refine_diff_density_min -0.353
_refine_diff_density_rms 0.082
_refine_ls_extinction_method none
_refine_ls_goodness_of_fit_ref 1.049
_refine_ls_hydrogen_treatment constr
_refine_ls_matrix_type full
_refine_ls_number_parameters 168
_refine_ls_number_reflns 3214
_refine_ls_number_restraints 0
_refine_ls_restrained_S_all 1.049
_refine_ls_R_factor_all 0.0624
_refine_ls_R_factor_gt 0.0497
_refine_ls_shift/su_max 0.000
_refine_ls_shift/su_mean 0.000
_refine_ls_structure_factor_coef Fsqd
_refine_ls_weighting_details 'calc w=1/[\s^2^(Fo^2^)+(0.0660P)^2^+1.8271P] where P=(Fo^2^+2Fc^2^)/3'
_refine_ls_weighting_scheme calc
_refine_ls_wR_factor_gt 0.1191
_refine_ls_wR_factor_ref 0.1255
_reflns_number_gt 2602
_reflns_number_total 3214
_reflns_threshold_expression >2sigma(I)
_cod_data_source_file om100241v_si_002.cif
_cod_data_source_block cis-2d
_cod_depositor_comments
;
The following automatic conversions were performed:

'_symmetry_cell_setting' value 'Monoclinic' changed to 'monoclinic'
according to /home/saulius/struct/CIF-dictionaries/cif_core.dic
dictionary named 'cif_core.dic' version 2.4.1 from
2010-06-29.

'_exptl_absorpt_correction_type' value 'Multi-scan'
changed to 'multi-scan' according to
/home/saulius/struct/CIF-dictionaries/cif_core.dic dictionary named
'cif_core.dic' version 2.4.1 from 2010-06-29.

Automatic conversion script
Id: cif_fix_values 1715 2011-07-08 13:25:40Z adriana 

The following automatic conversions were performed:

'_exptl_crystal_density_meas' value 'not measured' was changed to '?'
- the value is perceived as not measured.

Automatic conversion script
Id: cif_fix_values 3008 2015-01-20 13:52:24Z robertas 

The following automatic conversions were performed:

'_refine_ls_hydrogen_treatment' value 'contr' was replaced with the
value 'constr' as specified in the replacement file
'src/cod-tools/trunk/data/replacement-values/replacement_values.lst'.

Automatic conversion script
Id: cif_fix_values 5376 2017-05-30 11:51:03Z andrius 
;
_cod_original_sg_symbol_H-M C2/c
_cod_database_code 4065997

loop_
_symmetry_equiv_pos_as_xyz
'x, y, z'
'-x, y, -z+1/2'
'x+1/2, y+1/2, z'
'-x+1/2, y+1/2, -z+1/2'
'-x, -y, -z'
'x, -y, z-1/2'
'-x+1/2, -y+1/2, -z'
'x+1/2, -y+1/2, z-1/2'

loop_
_atom_site_label
_atom_site_type_symbol
_atom_site_fract_x
_atom_site_fract_y
_atom_site_fract_z
_atom_site_U_iso_or_equiv
_atom_site_adp_type
_atom_site_occupancy
_atom_site_symmetry_multiplicity
_atom_site_calc_flag
_atom_site_refinement_flags
Ni1 Ni 0.5000 0.42095(3) 0.7500 0.02586(15) Uani 1 2 d S
S1 S 0.66128(7) 0.66852(6) 0.92744(6) 0.0510(2) Uani 1 1 d .
N1 N 0.58007(14) 0.26235(14) 0.87513(15) 0.0286(4) Uani 1 1 d .
N2 N 0.66951(14) 0.31137(15) 0.77865(15) 0.0291(5) Uani 1 1 d .
N3 N 0.57779(15) 0.51597(16) 0.81691(16) 0.0357(5) Uani 1 1 d .
C1 C 0.58587(17) 0.32636(17) 0.80487(17) 0.0266(5) Uani 1 1 d .
C2 C 0.71745(17) 0.23616(18) 0.83180(17) 0.0301(5) Uani 1 1 d .
C3 C 0.80380(19) 0.1938(2) 0.8309(2) 0.0385(6) Uani 1 1 d .
H3 H 0.8422 0.2142 0.7890 0.046 Uiso 1 1 calc R
C4 C 0.8296(2) 0.1198(2) 0.8954(2) 0.0473(8) Uani 1 1 d .
H4 H 0.8866 0.0890 0.8965 0.057 Uiso 1 1 calc R
C5 C 0.7730(2) 0.0900(2) 0.9589(2) 0.0480(8) Uani 1 1 d .
H5 H 0.7936 0.0407 1.0021 0.058 Uiso 1 1 calc R
C6 C 0.6865(2) 0.1318(2) 0.9592(2) 0.0400(7) Uani 1 1 d .
H6 H 0.6481 0.1115 1.0012 0.048 Uiso 1 1 calc R
C7 C 0.66018(18) 0.20532(17) 0.89391(18) 0.0302(5) Uani 1 1 d .
C8 C 0.70889(19) 0.3677(2) 0.7084(2) 0.0373(6) Uani 1 1 d .
H8A H 0.6599 0.4069 0.6710 0.045 Uiso 1 1 calc R
H8B H 0.7321 0.3248 0.6642 0.045 Uiso 1 1 calc R
C9 C 0.7874(2) 0.4310(2) 0.7571(2) 0.0472(7) Uani 1 1 d .
H9 H 0.7746 0.4764 0.8011 0.057 Uiso 1 1 calc R
C10 C 0.8722(3) 0.4256(3) 0.7409(3) 0.0770(13) Uani 1 1 d .
H10A H 0.8869 0.3808 0.6973 0.092 Uiso 1 1 calc R
H10B H 0.9185 0.4665 0.7730 0.092 Uiso 1 1 calc R
C11 C 0.50292(19) 0.2547(2) 0.9277(2) 0.0356(6) Uani 1 1 d .
H11A H 0.4629 0.3106 0.9139 0.043 Uiso 1 1 calc R
H11B H 0.5283 0.2540 0.9966 0.043 Uiso 1 1 calc R
C12 C 0.4449(2) 0.1661(2) 0.9012(3) 0.0501(8) Uani 1 1 d .
H12 H 0.4215 0.1549 0.8361 0.060 Uiso 1 1 calc R
C13 C 0.4255(3) 0.1047(3) 0.9628(4) 0.0818(13) Uani 1 1 d .
H13A H 0.4479 0.1137 1.0286 0.098 Uiso 1 1 calc R
H13B H 0.3891 0.0513 0.9415 0.098 Uiso 1 1 calc R
C14 C 0.61186(18) 0.57992(18) 0.86234(19) 0.0312(5) Uani 1 1 d .

loop_
_atom_site_aniso_label
_atom_site_aniso_U_11
_atom_site_aniso_U_22
_atom_site_aniso_U_33
_atom_site_aniso_U_23
_atom_site_aniso_U_13
_atom_site_aniso_U_12
Ni1 0.0231(2) 0.0225(2) 0.0297(3) 0.000 -0.00057(17) 0.000
S1 0.0678(6) 0.0427(4) 0.0430(4) -0.0125(3) 0.0116(4) -0.0226(4)
N1 0.0265(11) 0.0277(11) 0.0301(11) 0.0026(8) 0.0015(8) -0.0018(8)
N2 0.0260(11) 0.0309(11) 0.0291(10) 0.0034(9) 0.0022(8) 0.0014(8)
N3 0.0325(12) 0.0288(11) 0.0410(12) 0.0005(10) -0.0054(10) -0.0032(9)
C1 0.0249(12) 0.0247(12) 0.0282(12) -0.0001(9) 0.0002(9) -0.0022(9)
C2 0.0295(13) 0.0309(13) 0.0262(12) -0.0027(10) -0.0035(10) 0.0039(10)
C3 0.0327(15) 0.0417(16) 0.0384(15) -0.0066(12) -0.0002(11) 0.0088(11)
C4 0.0408(17) 0.0417(17) 0.0520(18) -0.0101(14) -0.0095(14) 0.0159(13)
C5 0.055(2) 0.0329(16) 0.0463(17) 0.0053(13) -0.0156(15) 0.0099(13)
C6 0.0459(17) 0.0337(15) 0.0363(14) 0.0052(11) -0.0028(12) -0.0021(12)
C7 0.0295(13) 0.0250(12) 0.0323(13) -0.0016(10) -0.0039(10) 0.0022(10)
C8 0.0319(15) 0.0443(16) 0.0361(14) 0.0078(12) 0.0074(11) 0.0015(11)
C9 0.0335(16) 0.0527(19) 0.0568(19) 0.0083(15) 0.0118(14) -0.0041(13)
C10 0.043(2) 0.090(3) 0.104(3) -0.005(2) 0.028(2) -0.0145(19)
C11 0.0328(14) 0.0380(15) 0.0363(14) 0.0069(11) 0.0074(11) -0.0022(11)
C12 0.0370(17) 0.0507(19) 0.061(2) 0.0163(16) 0.0049(14) -0.0120(13)
C13 0.086(3) 0.063(3) 0.102(3) 0.007(2) 0.031(3) -0.021(2)
C14 0.0284(13) 0.0303(13) 0.0347(13) 0.0050(11) 0.0055(10) -0.0006(10)

loop_
_atom_type_symbol
_atom_type_description
_atom_type_scat_dispersion_real
_atom_type_scat_dispersion_imag
_atom_type_scat_source
C C 0.0033 0.0016 'International Tables Vol C Tables 4.2.6.8 and 6.1.1.4'
H H 0.0000 0.0000 'International Tables Vol C Tables 4.2.6.8 and 6.1.1.4'
N N 0.0061 0.0033 'International Tables Vol C Tables 4.2.6.8 and 6.1.1.4'
Ni Ni 0.3393 1.1124 'International Tables Vol C Tables 4.2.6.8 and 6.1.1.4'
S S 0.1246 0.1234 'International Tables Vol C Tables 4.2.6.8 and 6.1.1.4'

loop_
_geom_angle_atom_site_label_1
_geom_angle_atom_site_label_2
_geom_angle_atom_site_label_3
_geom_angle
_geom_angle_site_symmetry_1
_geom_angle_site_symmetry_3
N3 Ni1 N3 89.92(13) . 2_656
N3 Ni1 C1 173.16(10) . 2_656
N3 Ni1 C1 90.14(10) 2_656 2_656
N3 Ni1 C1 90.14(10) . .
N3 Ni1 C1 173.16(10) 2_656 .
C1 Ni1 C1 90.61(14) 2_656 .
C1 N1 C7 110.6(2) . .
C1 N1 C11 125.6(2) . .
C7 N1 C11 123.7(2) . .
C1 N2 C2 110.6(2) . .
C1 N2 C8 126.1(2) . .
C2 N2 C8 123.3(2) . .
C14 N3 Ni1 168.4(2) . .
N1 C1 N2 106.4(2) . .
N1 C1 Ni1 129.72(19) . .
N2 C1 Ni1 123.83(18) . .
C7 C2 C3 121.7(2) . .
C7 C2 N2 106.0(2) . .
C3 C2 N2 132.4(3) . .
C4 C3 C2 116.4(3) . .
C3 C4 C5 121.9(3) . .
C6 C5 C4 121.6(3) . .
C7 C6 C5 116.5(3) . .
C6 C7 C2 121.9(2) . .
C6 C7 N1 131.7(3) . .
C2 C7 N1 106.4(2) . .
N2 C8 C9 111.6(2) . .
C10 C9 C8 123.3(4) . .
N1 C11 C12 112.4(2) . .
C13 C12 C11 124.4(4) . .
N3 C14 S1 178.9(3) . .

loop_
_geom_bond_atom_site_label_1
_geom_bond_atom_site_label_2
_geom_bond_distance
_geom_bond_site_symmetry_2
Ni1 N3 1.876(2) .
Ni1 N3 1.876(2) 2_656
Ni1 C1 1.879(2) 2_656
Ni1 C1 1.879(2) .
S1 C14 1.624(3) .
N1 C1 1.349(3) .
N1 C7 1.393(3) .
N1 C11 1.460(3) .
N2 C1 1.351(3) .
N2 C2 1.397(3) .
N2 C8 1.463(3) .
N3 C14 1.154(3) .
C2 C7 1.386(4) .
C2 C3 1.388(4) .
C3 C4 1.381(4) .
C4 C5 1.389(5) .
C5 C6 1.385(4) .
C6 C7 1.384(4) .
C8 C9 1.501(4) .
C9 C10 1.297(5) .
C11 C12 1.504(4) .
C12 C13 1.290(5) .
